data_7706986
loop_
_publ_author_name
'Schuman, Ashley J.'
'Robey, Sarah F. T.'
'Judkins, Eileen C.'
'Zeller, Matthias'
'Ren, Tong'

_publ_section_title
;
 A unique series of chromium(iii) mono-alkynyl complexes supported by
 tetraazamacrocycles.
;
_journal_issue 14
_journal_name_full 'Dalton transactions (Cambridge, England : 2003)'
_journal_page_first 4936
_journal_page_last 4943
_journal_paper_doi 10.1039/d1dt00707f
_journal_volume 50
_journal_year 2021
_chemical_formula_moiety 'C32 H42 Cl4 Cr N4, C F3 O3 S, C2 H3 N'
_chemical_formula_sum 'C35 H45 Cl4 Cr F3 N5 O3 S'
_chemical_formula_weight 866.62
_space_group_crystal_system triclinic
_space_group_IT_number 2
_space_group_name_Hall '-P 1'
_space_group_name_H-M_alt 'P -1'
_atom_sites_solution_hydrogens mixed
_atom_sites_solution_primary direct
_atom_sites_solution_secondary difmap
_audit_creation_method SHELXL-2018/3
_audit_update_record
;
2021-03-01 deposited with the CCDC.	2021-03-22 downloaded from the CCDC.
;
_cell_angle_alpha 93.298(16)
_cell_angle_beta 105.918(16)
_cell_angle_gamma 107.430(16)
_cell_formula_units_Z 2
_cell_length_a 9.838(2)
_cell_length_b 13.224(4)
_cell_length_c 17.386(4)
_cell_measurement_reflns_used 9506
_cell_measurement_temperature 150(2)
_cell_measurement_theta_max 33.1823
_cell_measurement_theta_min 2.3276
_cell_volume 2051.1(9)
_computing_cell_refinement 'SAINT V8.38A (Bruker, 2018)'
_computing_data_collection 'Apex3 v2019.1-0 (Bruker, 2019)'
_computing_data_reduction 'SAINT V8.38A (Bruker, 2018)'
_computing_structure_refinement
;  
SHELXL-2018/3 (Sheldrick, 2015a, 2018), 
SHELXLE Rev1117 (H\"ubschle et al., 2011)
;
_computing_structure_solution 'SHELXM (Sheldrick, 2008)'
_diffrn_ambient_temperature 150(2)
_diffrn_detector_area_resol_mean 7.4074
_diffrn_measured_fraction_theta_full 0.995
_diffrn_measured_fraction_theta_max 0.991
_diffrn_measurement_device_type
;
Bruker AXS D8 Quest diffractometer with PhotonII charge-integrating pixel 
array detector (CPAD)
;
_diffrn_measurement_method 'omega and phi scans'
_diffrn_radiation_monochromator 'Triumph curved graphite crystal'
_diffrn_radiation_type MoK\a
_diffrn_radiation_wavelength 0.71073
_diffrn_reflns_av_R_equivalents 0.0307
_diffrn_reflns_av_unetI/netI 0.0239
_diffrn_reflns_Laue_measured_fraction_full 0.995
_diffrn_reflns_Laue_measured_fraction_max 0.991
_diffrn_reflns_limit_h_max 14
_diffrn_reflns_limit_h_min -15
_diffrn_reflns_limit_k_max 20
_diffrn_reflns_limit_k_min -20
_diffrn_reflns_limit_l_max 26
_diffrn_reflns_limit_l_min -26
_diffrn_reflns_number 82835
_diffrn_reflns_point_group_measured_fraction_full 0.995
_diffrn_reflns_point_group_measured_fraction_max 0.991
_diffrn_reflns_theta_full 25.242
_diffrn_reflns_theta_max 33.185
_diffrn_reflns_theta_min 2.279
_diffrn_source 'fine focus sealed tube X-ray source'
_diffrn_source_current '30 mA'
_diffrn_source_voltage '50 kV'
_exptl_absorpt_coefficient_mu 0.644
_exptl_absorpt_correction_T_max 0.7465
_exptl_absorpt_correction_T_min 0.6724
_exptl_absorpt_correction_type multi-scan
_exptl_absorpt_process_details
;
SADABS 2016/2: Krause, L., Herbst-Irmer, R., Sheldrick G.M. & Stalke D. (2015). J. Appl. Cryst. 48, 3-10.
;
_exptl_crystal_colour yellow
_exptl_crystal_density_diffrn 1.403
_exptl_crystal_description block
_exptl_crystal_F_000 898
_exptl_crystal_size_max 0.530
_exptl_crystal_size_mid 0.390
_exptl_crystal_size_min 0.280
_refine_diff_density_max 1.131
_refine_diff_density_min -1.151
_refine_diff_density_rms 0.068
_refine_ls_extinction_method none
_refine_ls_goodness_of_fit_ref 1.032
_refine_ls_hydrogen_treatment mixed
_refine_ls_matrix_type full
_refine_ls_number_parameters 495
_refine_ls_number_reflns 15551
_refine_ls_number_restraints 0
_refine_ls_restrained_S_all 1.032
_refine_ls_R_factor_all 0.0496
_refine_ls_R_factor_gt 0.0422
_refine_ls_shift/su_max 0.000
_refine_ls_shift/su_mean 0.000
_refine_ls_structure_factor_coef Fsqd
_refine_ls_weighting_details 'w=1/[\s^2^(Fo^2^)+(0.0658P)^2^+1.0710P] where P=(Fo^2^+2Fc^2^)/3'
_refine_ls_weighting_scheme calc
_refine_ls_wR_factor_gt 0.1187
_refine_ls_wR_factor_ref 0.1253
_reflns_Friedel_coverage 0.000
_reflns_number_gt 13387
_reflns_number_total 15551
_reflns_threshold_expression 'I > 2\s(I)'
_cod_data_source_file d1dt00707f2.cif
_cod_data_source_block AS021_0m
_cod_depositor_comments 'Adding full bibliography for 7706983--7706988.cif.'
_cod_original_cell_volume 2051.0(9)
_cod_database_code 7706986
_shelx_shelxl_version_number 2018/3
_shelx_space_group_comment
;
The symmetry employed for this shelxl refinement is uniquely defined
by the following loop, which should always be used as a source of
symmetry information in preference to the above space-group names.
They are only intended as comments.
;
_shelx_estimated_absorpt_t_min 0.726
_shelx_estimated_absorpt_t_max 0.840

loop_
_space_group_symop_operation_xyz
'x, y, z'
'-x, -y, -z'

loop_
_atom_site_label
_atom_site_type_symbol
_atom_site_fract_x
_atom_site_fract_y
_atom_site_fract_z
_atom_site_U_iso_or_equiv
_atom_site_adp_type
_atom_site_occupancy
_atom_site_site_symmetry_order
_atom_site_calc_flag
_atom_site_refinement_flags_posn
_atom_site_refinement_flags_adp
_atom_site_refinement_flags_occupancy
_atom_site_disorder_assembly
_atom_site_disorder_group
Cr1 Cr 0.500000 0.500000 0.500000 0.01650(5) Uani 1 2 d S . P . .
Cr2 Cr 0.000000 0.000000 0.000000 0.01429(5) Uani 1 2 d S . P . .
Cl1 Cl -0.10081(4) 0.71406(3) 0.20206(2) 0.03704(8) Uani 1 1 d . . . . .
Cl2 Cl 0.30016(6) 1.04856(3) 0.41941(4) 0.05778(15) Uani 1 1 d . . . . .
Cl3 Cl -0.21588(8) 0.18482(6) 0.39442(4) 0.0807(2) Uani 1 1 d . . . . .
Cl4 Cl -0.53486(5) -0.22521(4) 0.26665(3) 0.04916(12) Uani 1 1 d . . . . .
S1 S 0.06518(4) 0.39430(3) 0.18808(2) 0.03172(8) Uani 1 1 d . . . . .
F1 F -0.14726(16) 0.46882(12) 0.20074(14) 0.0831(6) Uani 1 1 d . . . . .
F2 F -0.22463(18) 0.30787(14) 0.13753(15) 0.0980(7) Uani 1 1 d . . . . .
F3 F -0.1326(3) 0.33872(19) 0.26505(15) 0.1081(8) Uani 1 1 d . . . . .
O1 O 0.06908(18) 0.28600(11) 0.18378(10) 0.0510(3) Uani 1 1 d . . . . .
O2 O 0.16539(16) 0.46569(12) 0.26009(8) 0.0468(3) Uani 1 1 d . . . . .
O3 O 0.0589(2) 0.43990(14) 0.11483(9) 0.0579(4) Uani 1 1 d . . . . .
N1 N 0.43811(13) 0.43727(9) 0.37817(6) 0.02215(18) Uani 1 1 d . . . . .
N2 N 0.32323(13) 0.36705(9) 0.50413(7) 0.0262(2) Uani 1 1 d . . . . .
N3 N 0.22965(11) 0.08056(8) 0.05263(6) 0.01938(17) Uani 1 1 d . . . . .
N4 N 0.01803(11) -0.15260(8) -0.00151(6) 0.01950(17) Uani 1 1 d . . . . .
N5 N 0.5344(2) 0.6952(2) 0.03349(16) 0.0701(6) Uani 1 1 d . . . . .
C1 C 0.37232(15) 0.59885(10) 0.46579(8) 0.0242(2) Uani 1 1 d . . . . .
C2 C 0.31591(15) 0.66326(11) 0.43493(8) 0.0250(2) Uani 1 1 d . . . . .
C3 C 0.24583(14) 0.73499(10) 0.39449(7) 0.0226(2) Uani 1 1 d . . . . .
C4 C 0.12391(15) 0.69483(11) 0.32438(8) 0.0242(2) Uani 1 1 d . . . . .
H4A H 0.087049 0.620609 0.303174 0.029 Uiso 1 1 calc R U . . .
C5 C 0.05733(15) 0.76487(11) 0.28611(8) 0.0255(2) Uani 1 1 d . . . . .
C6 C 0.10906(16) 0.87394(11) 0.31380(9) 0.0295(3) Uani 1 1 d . . . . .
H6 H 0.062677 0.920855 0.286541 0.035 Uiso 1 1 calc R U . . .
C7 C 0.23123(17) 0.91172(11) 0.38288(9) 0.0298(3) Uani 1 1 d . . . . .
C8 C 0.30078(16) 0.84518(11) 0.42422(8) 0.0268(2) Uani 1 1 d . . . . .
H8 H 0.383973 0.873601 0.471731 0.032 Uiso 1 1 calc R U . . .
C9 C 0.23479(17) 0.32202(13) 0.41833(10) 0.0332(3) Uani 1 1 d . . . . .
H9A H 0.169987 0.364863 0.396477 0.040 Uiso 1 1 calc R U . . .
H9AB H 0.170104 0.247273 0.414736 0.040 Uiso 1 1 calc R U . . .
C10 C 0.34134(18) 0.32469(12) 0.36986(9) 0.0322(3) Uani 1 1 d . . . . .
H10A H 0.403348 0.279423 0.390183 0.039 Uiso 1 1 calc R U . . .
H10B H 0.284588 0.296552 0.312223 0.039 Uiso 1 1 calc R U . . .
C11 C 0.56423(18) 0.45174(14) 0.34296(9) 0.0317(3) Uani 1 1 d . . . . .
H11 H 0.632316 0.413872 0.372093 0.038 Uiso 1 1 calc R U . . .
C12 C 0.65273(19) 0.57258(14) 0.35423(9) 0.0350(3) Uani 1 1 d . . . . .
H12A H 0.709093 0.582462 0.314455 0.042 Uiso 1 1 calc R U . . .
H12B H 0.578695 0.610472 0.338905 0.042 Uiso 1 1 calc R U . . .
C13 C 0.76395(17) 0.63089(12) 0.43717(10) 0.0315(3) Uani 1 1 d . . . . .
C14 C 0.5049(2) 0.40545(19) 0.25279(11) 0.0498(5) Uani 1 1 d . . . . .
H14A H 0.435551 0.440682 0.224200 0.075 Uiso 1 1 calc R U . . .
H14B H 0.452384 0.328229 0.246037 0.075 Uiso 1 1 calc R U . . .
H14C H 0.588743 0.417835 0.230455 0.075 Uiso 1 1 calc R U . . .
C15 C 0.8404(2) 0.74748(15) 0.42755(14) 0.0453(4) Uani 1 1 d . . . . .
H15A H 0.890051 0.747685 0.385783 0.068 Uiso 1 1 calc R U . . .
H15B H 0.914672 0.785784 0.479085 0.068 Uiso 1 1 calc R U . . .
H15C H 0.764967 0.783105 0.411672 0.068 Uiso 1 1 calc R U . . .
C16 C 0.88215(18) 0.57688(14) 0.46708(12) 0.0380(3) Uani 1 1 d . . . . .
H16A H 0.834962 0.506511 0.480427 0.057 Uiso 1 1 calc R U . . .
H16B H 0.959844 0.621664 0.515421 0.057 Uiso 1 1 calc R U . . .
H16C H 0.927354 0.567873 0.424560 0.057 Uiso 1 1 calc R U . . .
C17 C -0.05222(13) -0.00516(9) 0.10773(7) 0.01945(19) Uani 1 1 d . . . . .
C18 C -0.11591(13) -0.00781(10) 0.15922(7) 0.0217(2) Uani 1 1 d . . . . .
C19 C -0.19562(14) -0.01282(11) 0.21740(7) 0.0238(2) Uani 1 1 d . . . . .
C20 C -0.16394(16) 0.07751(14) 0.27398(8) 0.0327(3) Uani 1 1 d . . . . .
H20 H -0.086331 0.141926 0.275940 0.039 Uiso 1 1 calc R U . . .
C21 C -0.24783(19) 0.07127(18) 0.32707(9) 0.0419(4) Uani 1 1 d . . . . .
C22 C -0.36046(18) -0.02170(17) 0.32685(9) 0.0399(4) Uani 1 1 d . . . . .
H22 H -0.415677 -0.024934 0.364246 0.048 Uiso 1 1 calc R U . . .
C23 C -0.38974(16) -0.10964(14) 0.27031(9) 0.0329(3) Uani 1 1 d . . . . .
C24 C -0.30978(15) -0.10741(12) 0.21541(8) 0.0278(2) Uani 1 1 d . . . . .
H24 H -0.332215 -0.168986 0.177215 0.033 Uiso 1 1 calc R U . . .
C25 C 0.13633(14) 0.22759(10) 0.01530(8) 0.0237(2) Uani 1 1 d . . . . .
H25A H 0.141952 0.301702 0.032775 0.028 Uiso 1 1 calc R U . . .
H25B H 0.163533 0.226116 -0.035421 0.028 Uiso 1 1 calc R U . . .
C26 C 0.24321(14) 0.19246(10) 0.08037(8) 0.0237(2) Uani 1 1 d . . . . .
H26A H 0.347177 0.240319 0.090159 0.028 Uiso 1 1 calc R U . . .
H26B H 0.218084 0.196328 0.131601 0.028 Uiso 1 1 calc R U . . .
C27 C 0.32935(13) 0.03193(11) 0.10949(8) 0.0235(2) Uani 1 1 d . . . . .
C28 C 0.28716(14) -0.08708(11) 0.07431(9) 0.0264(2) Uani 1 1 d . . . . .
H28A H 0.295025 -0.089696 0.018714 0.032 Uiso 1 1 calc R U . . .
H28B H 0.364061 -0.114844 0.106647 0.032 Uiso 1 1 calc R U . . .
C29 C 0.13364(14) -0.16525(10) 0.07000(8) 0.0230(2) Uani 1 1 d . . . . .
H29 H 0.109336 -0.146930 0.120123 0.028 Uiso 1 1 calc R U . . .
C30 C 0.31478(16) 0.04379(12) 0.19452(8) 0.0281(2) Uani 1 1 d . . . . .
H30A H 0.208652 0.022243 0.191077 0.042 Uiso 1 1 calc R U . . .
H30B H 0.364393 0.118735 0.220299 0.042 Uiso 1 1 calc R U . . .
H30C H 0.361951 -0.001992 0.226735 0.042 Uiso 1 1 calc R U . . .
C31 C 0.49236(15) 0.08885(14) 0.11262(11) 0.0360(3) Uani 1 1 d . . . . .
H31A H 0.500993 0.082776 0.057839 0.054 Uiso 1 1 calc R U . . .
H31B H 0.557855 0.055312 0.147052 0.054 Uiso 1 1 calc R U . . .
H31C H 0.522097 0.164731 0.134967 0.054 Uiso 1 1 calc R U . . .
C32 C 0.1379(2) -0.28003(12) 0.06592(10) 0.0364(3) Uani 1 1 d . . . . .
H32A H 0.039945 -0.329419 0.064146 0.055 Uiso 1 1 calc R U . . .
H32B H 0.214385 -0.285342 0.113865 0.055 Uiso 1 1 calc R U . . .
H32C H 0.162077 -0.298905 0.017124 0.055 Uiso 1 1 calc R U . . .
C33 C -0.1186(2) 0.37702(17) 0.19886(18) 0.0564(6) Uani 1 1 d . . . . .
C34 C 0.3041(3) 0.52673(18) 0.0167(2) 0.0753(9) Uani 1 1 d . . . . .
H34A H 0.280282 0.521256 0.067823 0.113 Uiso 1 1 calc R U . . .
H34B H 0.326055 0.462547 0.000694 0.113 Uiso 1 1 calc R U . . .
H34C H 0.218494 0.532757 -0.025367 0.113 Uiso 1 1 calc R U . . .
C35 C 0.4342(3) 0.62134(19) 0.02725(16) 0.0537(5) Uani 1 1 d . . . . .
H1 H 0.387(2) 0.4683(16) 0.3534(12) 0.029(5) Uiso 1 1 d . . . . .
H2 H 0.379(2) 0.3251(16) 0.5196(12) 0.031(5) Uiso 1 1 d . . . . .
H3 H 0.260(2) 0.0821(16) 0.0087(12) 0.030(5) Uiso 1 1 d . . . . .
H4 H 0.039(2) -0.1638(15) -0.0455(12) 0.025(4) Uiso 1 1 d . . . . .

loop_
_atom_site_aniso_label
_atom_site_aniso_U_11
_atom_site_aniso_U_22
_atom_site_aniso_U_33
_atom_site_aniso_U_23
_atom_site_aniso_U_13
_atom_site_aniso_U_12
Cr1 0.01759(11) 0.01783(11) 0.01720(11) 0.00644(8) 0.00556(8) 0.00936(9)
Cr2 0.01268(10) 0.01620(10) 0.01593(10) 0.00373(8) 0.00568(8) 0.00611(8)
Cl1 0.03593(18) 0.04203(19) 0.03163(16) 0.01319(14) 0.00093(13) 0.01774(15)
Cl2 0.0590(3) 0.02287(16) 0.0775(3) 0.00766(18) -0.0039(2) 0.01585(18)
Cl3 0.0754(4) 0.0985(5) 0.0521(3) -0.0344(3) 0.0403(3) -0.0052(4)
Cl4 0.0364(2) 0.0624(3) 0.0578(3) 0.0347(2) 0.02588(19) 0.01423(19)
S1 0.03190(17) 0.03324(17) 0.02933(16) -0.00159(13) 0.00836(13) 0.01177(14)
F1 0.0425(7) 0.0528(8) 0.1613(18) 0.0117(10) 0.0323(9) 0.0256(6)
F2 0.0387(7) 0.0629(10) 0.158(2) 0.0008(11) 0.0095(10) -0.0114(7)
F3 0.1292(18) 0.1211(17) 0.1438(19) 0.0666(15) 0.1126(17) 0.0681(15)
O1 0.0579(9) 0.0374(6) 0.0626(9) -0.0041(6) 0.0211(7) 0.0223(6)
O2 0.0452(7) 0.0497(7) 0.0389(6) -0.0119(5) -0.0059(5) 0.0268(6)
O3 0.0702(10) 0.0581(9) 0.0371(7) 0.0103(6) 0.0170(7) 0.0084(8)
N1 0.0244(5) 0.0254(5) 0.0200(4) 0.0051(4) 0.0064(4) 0.0131(4)
N2 0.0241(5) 0.0262(5) 0.0300(5) 0.0098(4) 0.0094(4) 0.0086(4)
N3 0.0151(4) 0.0233(4) 0.0201(4) 0.0044(3) 0.0054(3) 0.0065(3)
N4 0.0199(4) 0.0198(4) 0.0209(4) 0.0043(3) 0.0065(3) 0.0092(3)
N5 0.0483(11) 0.0759(15) 0.0798(15) 0.0025(12) 0.0298(11) 0.0041(10)
C1 0.0267(6) 0.0257(5) 0.0231(5) 0.0058(4) 0.0055(4) 0.0141(5)
C2 0.0283(6) 0.0266(5) 0.0241(5) 0.0075(4) 0.0065(4) 0.0153(5)
C3 0.0269(5) 0.0258(5) 0.0227(5) 0.0106(4) 0.0097(4) 0.0165(4)
C4 0.0277(6) 0.0266(5) 0.0238(5) 0.0093(4) 0.0085(4) 0.0156(5)
C5 0.0264(6) 0.0308(6) 0.0253(5) 0.0134(5) 0.0089(4) 0.0152(5)
C6 0.0301(6) 0.0289(6) 0.0368(7) 0.0183(5) 0.0114(5) 0.0170(5)
C7 0.0318(6) 0.0226(5) 0.0389(7) 0.0126(5) 0.0104(5) 0.0135(5)
C8 0.0293(6) 0.0251(5) 0.0292(6) 0.0095(5) 0.0079(5) 0.0138(5)
C9 0.0280(6) 0.0304(6) 0.0344(7) 0.0033(5) 0.0054(5) 0.0037(5)
C10 0.0376(7) 0.0258(6) 0.0286(6) 0.0004(5) 0.0051(5) 0.0094(5)
C11 0.0335(7) 0.0456(8) 0.0253(6) 0.0079(5) 0.0125(5) 0.0224(6)
C12 0.0363(7) 0.0454(8) 0.0313(7) 0.0159(6) 0.0171(6) 0.0170(6)
C13 0.0282(6) 0.0327(6) 0.0394(7) 0.0145(6) 0.0165(6) 0.0111(5)
C14 0.0524(11) 0.0680(13) 0.0308(8) -0.0048(8) 0.0201(7) 0.0177(10)
C15 0.0431(9) 0.0391(8) 0.0613(11) 0.0223(8) 0.0284(9) 0.0103(7)
C16 0.0284(7) 0.0412(8) 0.0496(9) 0.0116(7) 0.0147(6) 0.0156(6)
C17 0.0182(4) 0.0222(5) 0.0199(5) 0.0053(4) 0.0068(4) 0.0081(4)
C18 0.0200(5) 0.0283(5) 0.0212(5) 0.0084(4) 0.0081(4) 0.0114(4)
C19 0.0198(5) 0.0394(7) 0.0185(5) 0.0115(4) 0.0086(4) 0.0148(5)
C20 0.0243(6) 0.0522(9) 0.0200(5) 0.0010(5) 0.0093(4) 0.0089(6)
C21 0.0327(7) 0.0690(12) 0.0219(6) -0.0031(6) 0.0127(5) 0.0115(7)
C22 0.0285(7) 0.0744(12) 0.0232(6) 0.0138(7) 0.0150(5) 0.0181(7)
C23 0.0227(6) 0.0533(9) 0.0310(6) 0.0238(6) 0.0139(5) 0.0162(6)
C24 0.0249(6) 0.0377(7) 0.0292(6) 0.0166(5) 0.0138(5) 0.0151(5)
C25 0.0241(5) 0.0187(5) 0.0262(5) 0.0053(4) 0.0062(4) 0.0051(4)
C26 0.0207(5) 0.0204(5) 0.0250(5) 0.0015(4) 0.0035(4) 0.0032(4)
C27 0.0145(4) 0.0299(6) 0.0255(5) 0.0064(4) 0.0033(4) 0.0088(4)
C28 0.0207(5) 0.0315(6) 0.0317(6) 0.0067(5) 0.0071(4) 0.0155(5)
C29 0.0248(5) 0.0220(5) 0.0241(5) 0.0058(4) 0.0047(4) 0.0123(4)
C30 0.0247(6) 0.0336(6) 0.0223(5) 0.0057(5) 0.0013(4) 0.0093(5)
C31 0.0146(5) 0.0453(8) 0.0464(8) 0.0130(7) 0.0067(5) 0.0088(5)
C32 0.0428(8) 0.0259(6) 0.0392(7) 0.0057(5) 0.0004(6) 0.0202(6)
C33 0.0410(10) 0.0417(10) 0.0935(18) 0.0150(10) 0.0280(11) 0.0159(8)
C34 0.0704(16) 0.0367(10) 0.141(3) 0.0240(13) 0.0623(19) 0.0199(10)
C35 0.0487(11) 0.0520(11) 0.0744(14) 0.0136(10) 0.0350(11) 0.0212(9)

loop_
_atom_type_symbol
_atom_type_description
_atom_type_scat_dispersion_real
_atom_type_scat_dispersion_imag
_atom_type_scat_source
C C 0.0033 0.0016 'International Tables Vol C Tables 4.2.6.8 and 6.1.1.4'
H H 0.0000 0.0000 'International Tables Vol C Tables 4.2.6.8 and 6.1.1.4'
N N 0.0061 0.0033 'International Tables Vol C Tables 4.2.6.8 and 6.1.1.4'
O O 0.0106 0.0060 'International Tables Vol C Tables 4.2.6.8 and 6.1.1.4'
F F 0.0171 0.0103 'International Tables Vol C Tables 4.2.6.8 and 6.1.1.4'
S S 0.1246 0.1234 'International Tables Vol C Tables 4.2.6.8 and 6.1.1.4'
Cl Cl 0.1484 0.1585 'International Tables Vol C Tables 4.2.6.8 and 6.1.1.4'
Cr Cr 0.3209 0.6236 'International Tables Vol C Tables 4.2.6.8 and 6.1.1.4'

loop_
_geom_angle_atom_site_label_1
_geom_angle_atom_site_label_2
_geom_angle_atom_site_label_3
_geom_angle
_geom_angle_site_symmetry_1
_geom_angle_site_symmetry_3
_geom_angle_publ_flag
C1 Cr1 C1 180.00(6) 2_666 . ?
C1 Cr1 N1 87.77(5) 2_666 2_666 ?
C1 Cr1 N1 92.23(5) . 2_666 ?
C1 Cr1 N1 92.23(5) 2_666 . ?
C1 Cr1 N1 87.77(5) . . ?
N1 Cr1 N1 180.0 2_666 . ?
C1 Cr1 N2 83.89(5) 2_666 . ?
C1 Cr1 N2 96.11(5) . . ?
N1 Cr1 N2 95.32(5) 2_666 . ?
N1 Cr1 N2 84.68(5) . . ?
C1 Cr1 N2 96.11(5) 2_666 2_666 ?
C1 Cr1 N2 83.89(5) . 2_666 ?
N1 Cr1 N2 84.68(5) 2_666 2_666 ?
N1 Cr1 N2 95.32(5) . 2_666 ?
N2 Cr1 N2 180.00(6) . 2_666 ?
C17 Cr2 C17 180.00(6) 2 . ?
C17 Cr2 N4 87.51(5) 2 . ?
C17 Cr2 N4 92.49(5) . . ?
C17 Cr2 N4 92.49(5) 2 2 ?
C17 Cr2 N4 87.51(5) . 2 ?
N4 Cr2 N4 180.0 . 2 ?
C17 Cr2 N3 95.98(5) 2 2 ?
C17 Cr2 N3 84.02(5) . 2 ?
N4 Cr2 N3 84.93(4) . 2 ?
N4 Cr2 N3 95.07(4) 2 2 ?
C17 Cr2 N3 84.02(5) 2 . ?
C17 Cr2 N3 95.98(5) . . ?
N4 Cr2 N3 95.07(4) . . ?
N4 Cr2 N3 84.93(4) 2 . ?
N3 Cr2 N3 180.0 2 . ?
O3 S1 O2 114.56(10) . . ?
O3 S1 O1 115.63(10) . . ?
O2 S1 O1 115.20(9) . . ?
O3 S1 C33 103.17(12) . . ?
O2 S1 C33 103.49(11) . . ?
O1 S1 C33 102.20(10) . . ?
C10 N1 C11 114.84(11) . . ?
C10 N1 Cr1 105.95(8) . . ?
C11 N1 Cr1 115.45(9) . . ?
C10 N1 H1 106.8(15) . . ?
C11 N1 H1 106.0(15) . . ?
Cr1 N1 H1 107.3(14) . . ?
C9 N2 C13 116.75(12) . 2_666 ?
C9 N2 Cr1 105.70(9) . . ?
C13 N2 Cr1 122.37(9) 2_666 . ?
C9 N2 H2 105.0(13) . . ?
C13 N2 H2 107.9(13) 2_666 . ?
Cr1 N2 H2 95.9(13) . . ?
C26 N3 C27 116.12(10) . . ?
C26 N3 Cr2 105.58(7) . . ?
C27 N3 Cr2 121.98(8) . . ?
C26 N3 H3 106.6(13) . . ?
C27 N3 H3 104.0(13) . . ?
Cr2 N3 H3 100.4(13) . . ?
C25 N4 C29 114.90(10) 2 . ?
C25 N4 Cr2 105.83(7) 2 . ?
C29 N4 Cr2 114.67(8) . . ?
C25 N4 H4 105.4(13) 2 . ?
C29 N4 H4 110.9(13) . . ?
Cr2 N4 H4 104.1(13) . . ?
C2 C1 Cr1 166.12(12) . . ?
C1 C2 C3 176.84(14) . . ?
C4 C3 C8 119.81(11) . . ?
C4 C3 C2 119.66(12) . . ?
C8 C3 C2 120.52(12) . . ?
C5 C4 C3 119.03(12) . . ?
C5 C4 H4A 120.5 . . ?
C3 C4 H4A 120.5 . . ?
C6 C5 C4 122.54(13) . . ?
C6 C5 Cl1 118.29(10) . . ?
C4 C5 Cl1 119.14(11) . . ?
C7 C6 C5 117.17(12) . . ?
C7 C6 H6 121.4 . . ?
C5 C6 H6 121.4 . . ?
C6 C7 C8 122.75(13) . . ?
C6 C7 Cl2 118.56(10) . . ?
C8 C7 Cl2 118.69(12) . . ?
C7 C8 C3 118.69(13) . . ?
C7 C8 H8 120.7 . . ?
C3 C8 H8 120.7 . . ?
N2 C9 C10 108.77(12) . . ?
N2 C9 H9A 109.9 . . ?
C10 C9 H9A 109.9 . . ?
N2 C9 H9AB 109.9 . . ?
C10 C9 H9AB 109.9 . . ?
H9A C9 H9AB 108.3 . . ?
N1 C10 C9 108.30(12) . . ?
N1 C10 H10A 110.0 . . ?
C9 C10 H10A 110.0 . . ?
N1 C10 H10B 110.0 . . ?
C9 C10 H10B 110.0 . . ?
H10A C10 H10B 108.4 . . ?
N1 C11 C14 110.70(14) . . ?
N1 C11 C12 109.09(12) . . ?
C14 C11 C12 109.70(14) . . ?
N1 C11 H11 109.1 . . ?
C14 C11 H11 109.1 . . ?
C12 C11 H11 109.1 . . ?
C13 C12 C11 120.23(12) . . ?
C13 C12 H12A 107.3 . . ?
C11 C12 H12A 107.3 . . ?
C13 C12 H12B 107.3 . . ?
C11 C12 H12B 107.3 . . ?
H12A C12 H12B 106.9 . . ?
N2 C13 C16 111.40(12) 2_666 . ?
N2 C13 C12 108.31(12) 2_666 . ?
C16 C13 C12 111.33(14) . . ?
N2 C13 C15 108.16(13) 2_666 . ?
C16 C13 C15 109.76(14) . . ?
C12 C13 C15 107.76(14) . . ?
C11 C14 H14A 109.5 . . ?
C11 C14 H14B 109.5 . . ?
H14A C14 H14B 109.5 . . ?
C11 C14 H14C 109.5 . . ?
H14A C14 H14C 109.5 . . ?
H14B C14 H14C 109.5 . . ?
C13 C15 H15A 109.5 . . ?
C13 C15 H15B 109.5 . . ?
H15A C15 H15B 109.5 . . ?
C13 C15 H15C 109.5 . . ?
H15A C15 H15C 109.5 . . ?
H15B C15 H15C 109.5 . . ?
C13 C16 H16A 109.5 . . ?
C13 C16 H16B 109.5 . . ?
H16A C16 H16B 109.5 . . ?
C13 C16 H16C 109.5 . . ?
H16A C16 H16C 109.5 . . ?
H16B C16 H16C 109.5 . . ?
C18 C17 Cr2 164.23(10) . . ?
C17 C18 C19 177.94(14) . . ?
C24 C19 C20 119.98(12) . . ?
C24 C19 C18 119.55(13) . . ?
C20 C19 C18 120.43(13) . . ?
C21 C20 C19 118.90(15) . . ?
C21 C20 H20 120.6 . . ?
C19 C20 H20 120.6 . . ?
C22 C21 C20 122.25(17) . . ?
C22 C21 Cl3 118.30(12) . . ?
C20 C21 Cl3 119.41(15) . . ?
C23 C22 C21 117.71(13) . . ?
C23 C22 H22 121.1 . . ?
C21 C22 H22 121.1 . . ?
C22 C23 C24 122.33(15) . . ?
C22 C23 Cl4 118.39(11) . . ?
C24 C23 Cl4 119.26(14) . . ?
C23 C24 C19 118.82(14) . . ?
C23 C24 H24 120.6 . . ?
C19 C24 H24 120.6 . . ?
N4 C25 C26 108.26(10) 2 . ?
N4 C25 H25A 110.0 2 . ?
C26 C25 H25A 110.0 . . ?
N4 C25 H25B 110.0 2 . ?
C26 C25 H25B 110.0 . . ?
H25A C25 H25B 108.4 . . ?
N3 C26 C25 108.45(10) . . ?
N3 C26 H26A 110.0 . . ?
C25 C26 H26A 110.0 . . ?
N3 C26 H26B 110.0 . . ?
C25 C26 H26B 110.0 . . ?
H26A C26 H26B 108.4 . . ?
N3 C27 C30 111.22(10) . . ?
N3 C27 C31 108.62(11) . . ?
C30 C27 C31 109.57(12) . . ?
N3 C27 C28 108.20(10) . . ?
C30 C27 C28 111.29(11) . . ?
C31 C27 C28 107.84(11) . . ?
C29 C28 C27 119.20(10) . . ?
C29 C28 H28A 107.5 . . ?
C27 C28 H28A 107.5 . . ?
C29 C28 H28B 107.5 . . ?
C27 C28 H28B 107.5 . . ?
H28A C28 H28B 107.0 . . ?
N4 C29 C32 111.81(11) . . ?
N4 C29 C28 109.13(10) . . ?
C32 C29 C28 109.91(11) . . ?
N4 C29 H29 108.6 . . ?
C32 C29 H29 108.6 . . ?
C28 C29 H29 108.6 . . ?
C27 C30 H30A 109.5 . . ?
C27 C30 H30B 109.5 . . ?
H30A C30 H30B 109.5 . . ?
C27 C30 H30C 109.5 . . ?
H30A C30 H30C 109.5 . . ?
H30B C30 H30C 109.5 . . ?
C27 C31 H31A 109.5 . . ?
C27 C31 H31B 109.5 . . ?
H31A C31 H31B 109.5 . . ?
C27 C31 H31C 109.5 . . ?
H31A C31 H31C 109.5 . . ?
H31B C31 H31C 109.5 . . ?
C29 C32 H32A 109.5 . . ?
C29 C32 H32B 109.5 . . ?
H32A C32 H32B 109.5 . . ?
C29 C32 H32C 109.5 . . ?
H32A C32 H32C 109.5 . . ?
H32B C32 H32C 109.5 . . ?
F3 C33 F1 107.4(2) . . ?
F3 C33 F2 106.6(2) . . ?
F1 C33 F2 108.0(2) . . ?
F3 C33 S1 112.13(18) . . ?
F1 C33 S1 111.81(15) . . ?
F2 C33 S1 110.59(19) . . ?
C35 C34 H34A 109.5 . . ?
C35 C34 H34B 109.5 . . ?
H34A C34 H34B 109.5 . . ?
C35 C34 H34C 109.5 . . ?
H34A C34 H34C 109.5 . . ?
H34B C34 H34C 109.5 . . ?
N5 C35 C34 178.3(3) . . ?

loop_
_geom_bond_atom_site_label_1
_geom_bond_atom_site_label_2
_geom_bond_distance
_geom_bond_site_symmetry_2
_geom_bond_publ_flag
Cr1 C1 2.0745(13) 2_666 ?
Cr1 C1 2.0745(13) . ?
Cr1 N1 2.0815(12) 2_666 ?
Cr1 N1 2.0815(12) . ?
Cr1 N2 2.0910(13) . ?
Cr1 N2 2.0910(13) 2_666 ?
Cr2 C17 2.0731(12) 2 ?
Cr2 C17 2.0732(12) . ?
Cr2 N4 2.0774(11) . ?
Cr2 N4 2.0774(11) 2 ?
Cr2 N3 2.0949(11) 2 ?
Cr2 N3 2.0949(11) . ?
Cl1 C5 1.7381(15) . ?
Cl2 C7 1.7420(16) . ?
Cl3 C21 1.743(2) . ?
Cl4 C23 1.7349(17) . ?
S1 O3 1.4342(15) . ?
S1 O2 1.4353(13) . ?
S1 O1 1.4423(14) . ?
S1 C33 1.816(2) . ?
F1 C33 1.327(3) . ?
F2 C33 1.330(3) . ?
F3 C33 1.308(3) . ?
N1 C10 1.4814(19) . ?
N1 C11 1.4962(18) . ?
N1 H1 0.80(2) . ?
N2 C9 1.487(2) . ?
N2 C13 1.5062(19) 2_666 ?
N2 H2 0.89(2) . ?
N3 C26 1.4848(17) . ?
N3 C27 1.5073(16) . ?
N3 H3 0.89(2) . ?
N4 C25 1.4892(17) 2 ?
N4 C29 1.4931(16) . ?
N4 H4 0.861(19) . ?
N5 C35 1.136(3) . ?
C1 C2 1.2223(16) . ?
C2 C3 1.4394(16) . ?
C3 C4 1.3959(19) . ?
C3 C8 1.4039(19) . ?
C4 C5 1.3874(17) . ?
C4 H4A 0.9500 . ?
C5 C6 1.385(2) . ?
C6 C7 1.384(2) . ?
C6 H6 0.9500 . ?
C7 C8 1.3867(18) . ?
C8 H8 0.9500 . ?
C9 C10 1.509(2) . ?
C9 H9A 0.9900 . ?
C9 H9AB 0.9900 . ?
C10 H10A 0.9900 . ?
C10 H10B 0.9900 . ?
C11 C14 1.532(2) . ?
C11 C12 1.545(2) . ?
C11 H11 1.0000 . ?
C12 C13 1.540(2) . ?
C12 H12A 0.9900 . ?
C12 H12B 0.9900 . ?
C13 C16 1.530(2) . ?
C13 C15 1.541(2) . ?
C14 H14A 0.9800 . ?
C14 H14B 0.9800 . ?
C14 H14C 0.9800 . ?
C15 H15A 0.9800 . ?
C15 H15B 0.9800 . ?
C15 H15C 0.9800 . ?
C16 H16A 0.9800 . ?
C16 H16B 0.9800 . ?
C16 H16C 0.9800 . ?
C17 C18 1.2220(16) . ?
C18 C19 1.4332(16) . ?
C19 C24 1.400(2) . ?
C19 C20 1.402(2) . ?
C20 C21 1.388(2) . ?
C20 H20 0.9500 . ?
C21 C22 1.386(3) . ?
C22 C23 1.384(3) . ?
C22 H22 0.9500 . ?
C23 C24 1.3898(19) . ?
C24 H24 0.9500 . ?
C25 C26 1.5172(18) . ?
C25 H25A 0.9900 . ?
C25 H25B 0.9900 . ?
C26 H26A 0.9900 . ?
C26 H26B 0.9900 . ?
C27 C30 1.5276(19) . ?
C27 C31 1.5380(19) . ?
C27 C28 1.543(2) . ?
C28 C29 1.5326(19) . ?
C28 H28A 0.9900 . ?
C28 H28B 0.9900 . ?
C29 C32 1.5292(19) . ?
C29 H29 1.0000 . ?
C30 H30A 0.9800 . ?
C30 H30B 0.9800 . ?
C30 H30C 0.9800 . ?
C31 H31A 0.9800 . ?
C31 H31B 0.9800 . ?
C31 H31C 0.9800 . ?
C32 H32A 0.9800 . ?
C32 H32B 0.9800 . ?
C32 H32C 0.9800 . ?
C34 C35 1.457(3) . ?
C34 H34A 0.9800 . ?
C34 H34B 0.9800 . ?
C34 H34C 0.9800 . ?

loop_
_geom_hbond_atom_site_label_D
_geom_hbond_atom_site_label_H
_geom_hbond_atom_site_label_A
_geom_hbond_distance_DH
_geom_hbond_distance_HA
_geom_hbond_distance_DA
_geom_hbond_angle_DHA
_geom_hbond_site_symmetry_A
_geom_hbond_publ_flag
N1 H1 O2 0.80(2) 2.32(2) 3.0373(18) 150.2(19) . yes
